data_4332446
loop_
_publ_author_name
'Amo-Ochoa, Pilar'
'Rodr\'iguez-Tapiador, M Isabel'
'Castillo, Oscar'
'Olea, David'
'Guijarro, Alejandro'
'Alexandre, Simone S.'
'G\'omez-Herrero, Julio'
'Zamora, F\'elix'

_publ_contact_author
;
 Universidad Autonoma de Madrid. Departamento de Quimica Inorganica. 
 Facultad de Ciencias, Ctra. de Colmenar Viejo, Km 15,
 E-28049 Madrid, Spain
;
_publ_section_title
;
 Assembling of Dimeric Entities of Cd(II) with 6-Mercaptopurine to Afford
 One-Dimensional Coordination Polymers:&#x00A0; Synthesis and Scanning
 Probe Microscopy Characterization
;
_journal_issue 19
_journal_name_full 'Inorganic Chemistry'
_journal_page_first 7642
_journal_page_last 7650
_journal_paper_doi 10.1021/ic060384f
_journal_volume 45
_journal_year 2006
_chemical_formula_iupac '[Ca(H2O)6][Cd(C5H2N4S)2]'
_chemical_formula_moiety 'C10 H4 Cd1 N8 S2, Ca H12 O6)'
_chemical_formula_sum 'C10 H16 Ca Cd N8 O6 S2'
_chemical_formula_weight 560.91
_chemical_name_systematic
;
 ?
;
_space_group_IT_number 15
_symmetry_cell_setting monoclinic
_symmetry_space_group_name_Hall '-C 2yc'
_symmetry_space_group_name_H-M 'C 1 2/c 1'
_atom_sites_solution_hydrogens geom
_atom_sites_solution_primary direct
_atom_sites_solution_secondary difmap
_audit_creation_method SHELXL-97
_cell_angle_alpha 90.00
_cell_angle_beta 104.27(1)
_cell_angle_gamma 90.00
_cell_formula_units_Z 4
_cell_length_a 13.864(2)
_cell_length_b 16.701(2)
_cell_length_c 8.278(1)
_cell_measurement_reflns_used 8008
_cell_measurement_temperature 293(2)
_cell_measurement_theta_max 30.07
_cell_measurement_theta_min 3.48
_cell_volume 1857.6(4)
_computing_cell_refinement 'CrysAlis CCD (Oxford Diffraction, 2003)'
_computing_data_collection 'CrysAlis CCD (Oxford Diffraction, 2003)'
_computing_data_reduction 'CrysAlis RED (Oxford Diffraction, 2003)'
_computing_molecular_graphics 'Ortep-3 (Farrugia, 1997)'
_computing_publication_material 'WinGX (Farrugia, 1999)'
_computing_structure_refinement 'SHELXL-97 (Sheldrick, 1997)'
_computing_structure_solution 'Sir92 (Altamore et al., 1993)'
_diffrn_ambient_temperature 293(2)
_diffrn_measured_fraction_theta_full 0.998
_diffrn_measured_fraction_theta_max 0.998
_diffrn_measurement_device_type Xcalibur
_diffrn_measurement_method \w
_diffrn_radiation_monochromator graphite
_diffrn_radiation_source 'fine-focus sealed tube'
_diffrn_radiation_type MoK\a
_diffrn_radiation_wavelength 0.71069
_diffrn_reflns_av_R_equivalents 0.0287
_diffrn_reflns_av_sigmaI/netI 0.0491
_diffrn_reflns_limit_h_max 19
_diffrn_reflns_limit_h_min -19
_diffrn_reflns_limit_k_max 22
_diffrn_reflns_limit_k_min -23
_diffrn_reflns_limit_l_max 11
_diffrn_reflns_limit_l_min -11
_diffrn_reflns_number 8008
_diffrn_reflns_theta_full 30.07
_diffrn_reflns_theta_max 30.07
_diffrn_reflns_theta_min 3.48
_diffrn_standards_decay_% 0
_diffrn_standards_interval_count 0
_diffrn_standards_interval_time 0
_diffrn_standards_number 0
_exptl_absorpt_coefficient_mu 1.725
_exptl_absorpt_correction_T_max 0.907
_exptl_absorpt_correction_T_min 0.766
_exptl_absorpt_correction_type numerical
_exptl_absorpt_process_details 'CrysAlis RED (Oxford Diffraction, 2003)'
_exptl_crystal_colour colourless
_exptl_crystal_density_diffrn 2.006
_exptl_crystal_density_method 'not measured'
_exptl_crystal_description prism
_exptl_crystal_F_000 1120
_exptl_crystal_size_max 0.20
_exptl_crystal_size_mid 0.07
_exptl_crystal_size_min 0.05
_refine_diff_density_max 0.824
_refine_diff_density_min -0.345
_refine_diff_density_rms 0.108
_refine_ls_extinction_method none
_refine_ls_goodness_of_fit_ref 0.855
_refine_ls_hydrogen_treatment refxyz
_refine_ls_matrix_type full
_refine_ls_number_parameters 153
_refine_ls_number_reflns 2729
_refine_ls_number_restraints 0
_refine_ls_restrained_S_all 0.855
_refine_ls_R_factor_all 0.0605
_refine_ls_R_factor_gt 0.0289
_refine_ls_shift/su_max 0.001
_refine_ls_shift/su_mean 0.000
_refine_ls_structure_factor_coef Fsqd
_refine_ls_weighting_details 'calc w=1/[\s^2^(Fo^2^)+(0.0260P)^2^]'
_refine_ls_weighting_scheme calc
_refine_ls_wR_factor_gt 0.0544
_refine_ls_wR_factor_ref 0.0596
_reflns_number_gt 1666
_reflns_number_total 2729
_reflns_threshold_expression >2sigma(I)
_cod_data_source_file ic060384fsup2.cif
_cod_data_source_block Compound3
_cod_original_sg_symbol_H-M 'C 2/c'
_cod_original_formula_sum 'C10 H16 Ca1 Cd1 N8 O6 S2'
_cod_database_code 4332446

loop_
_symmetry_equiv_pos_as_xyz
'x, y, z'
'-x, y, -z+1/2'
'x+1/2, y+1/2, z'
'-x+1/2, y+1/2, -z+1/2'
'-x, -y, -z'
'x, -y, z-1/2'
'-x+1/2, -y+1/2, -z'
'x+1/2, -y+1/2, z-1/2'

loop_
_atom_site_label
_atom_site_type_symbol
_atom_site_fract_x
_atom_site_fract_y
_atom_site_fract_z
_atom_site_U_iso_or_equiv
_atom_site_adp_type
_atom_site_occupancy
_atom_site_symmetry_multiplicity
_atom_site_calc_flag
_atom_site_refinement_flags
Cd1 Cd 0.5000 0.5000 0.5000 0.0299(1) Uani 1 2 d S
N1 N 0.7224(1) 0.6421(1) 0.2607(3) 0.0257(5) Uani 1 1 d .
C2 C 0.7246(2) 0.7223(2) 0.2635(3) 0.0283(6) Uani 1 1 d .
N3 N 0.6705(1) 0.7728(1) 0.3279(3) 0.0255(4) Uani 1 1 d .
C4 C 0.6066(2) 0.7358(1) 0.4019(3) 0.0207(5) Uani 1 1 d .
C5 C 0.5987(2) 0.6524(1) 0.4082(3) 0.0194(5) Uani 1 1 d .
C6 C 0.6560(2) 0.6049(1) 0.3308(3) 0.0208(5) Uani 1 1 d .
S6 S 0.64183(4) 0.50104(4) 0.32061(7) 0.0253(1) Uani 1 1 d .
N7 N 0.5269(1) 0.6335(1) 0.4897(2) 0.0223(4) Uani 1 1 d .
C8 C 0.4970(2) 0.7056(2) 0.5288(3) 0.0255(6) Uani 1 1 d .
N9 N 0.5414(2) 0.7697(1) 0.4804(2) 0.0250(5) Uani 1 1 d .
Ca1 Ca 0.5000 1.00545(4) 0.2500 0.0176(1) Uani 1 2 d S
O1W O 0.6487(1) 0.9281(1) 0.2302(2) 0.0294(4) Uani 1 1 d .
O2W O 0.3745(2) 1.0957(1) 0.1146(2) 0.0357(5) Uani 1 1 d .
O3W O 0.4400(1) 1.0715(1) 0.4798(2) 0.0224(4) Uani 1 1 d .
H2 H 0.774(2) 0.747(1) 0.217(3) 0.027 Uiso 1 1 d .
H8 H 0.445(2) 0.712(1) 0.584(3) 0.027 Uiso 1 1 d .
H11 H 0.696(2) 0.949(2) 0.246(3) 0.027 Uiso 1 1 d .
H12 H 0.659(2) 0.883(2) 0.262(3) 0.027 Uiso 1 1 d .
H21 H 0.360(2) 1.095(2) 0.015(3) 0.027 Uiso 1 1 d .
H22 H 0.326(2) 1.106(1) 0.146(3) 0.027 Uiso 1 1 d .
H31 H 0.385(2) 1.071(2) 0.447(3) 0.027 Uiso 1 1 d .
H32 H 0.458(2) 1.117(2) 0.489(3) 0.027 Uiso 1 1 d .

loop_
_atom_site_aniso_label
_atom_site_aniso_U_11
_atom_site_aniso_U_22
_atom_site_aniso_U_33
_atom_site_aniso_U_23
_atom_site_aniso_U_13
_atom_site_aniso_U_12
Cd1 0.0355(2) 0.0181(1) 0.0406(2) 0.0041(1) 0.0177(1) -0.0013(1)
N1 0.021(1) 0.027(1) 0.031(1) -0.003(1) 0.011(1) -0.001(1)
C2 0.022(1) 0.031(1) 0.034(2) 0.002(1) 0.011(1) -0.006(1)
N3 0.022(1) 0.022(1) 0.031(1) 0.001(1) 0.004(1) -0.002(1)
C4 0.020(1) 0.018(1) 0.021(1) -0.002(1) 0.001(1) 0.000(1)
C5 0.019(1) 0.017(1) 0.022(1) 0.000(1) 0.004(1) 0.000(1)
C6 0.017(1) 0.020(1) 0.024(1) -0.001(1) 0.002(1) 0.003(1)
S6 0.0267(3) 0.0166(3) 0.0352(3) -0.0020(3) 0.0127(3) 0.0026(3)
N7 0.024(1) 0.020(1) 0.025(1) -0.001(1) 0.010(1) 0.000(1)
C8 0.025(1) 0.026(1) 0.026(2) -0.002(1) 0.008(1) 0.004(1)
N9 0.027(1) 0.021(1) 0.028(1) -0.001(1) 0.007(1) 0.003(1)
Ca1 0.0197(3) 0.0171(3) 0.0185(3) 0.000 0.0093(2) 0.000
O1W 0.027(1) 0.023(1) 0.042(1) 0.009(1) 0.016(1) 0.004(1)
O2W 0.031(1) 0.052(1) 0.028(1) 0.004(1) 0.015(1) 0.015(1)
O3W 0.023(1) 0.018(1) 0.028(1) -0.001(1) 0.010(1) 0.000(1)

loop_
_atom_type_symbol
_atom_type_description
_atom_type_scat_dispersion_real
_atom_type_scat_dispersion_imag
_atom_type_scat_source
C C 0.0033 0.0016 'International Tables Vol C Tables 4.2.6.8 and 6.1.1.4'
H H 0.0000 0.0000 'International Tables Vol C Tables 4.2.6.8 and 6.1.1.4'
N N 0.0061 0.0033 'International Tables Vol C Tables 4.2.6.8 and 6.1.1.4'
O O 0.0106 0.0060 'International Tables Vol C Tables 4.2.6.8 and 6.1.1.4'
S S 0.1246 0.1234 'International Tables Vol C Tables 4.2.6.8 and 6.1.1.4'
Cd Cd -0.8075 1.2024 'International Tables Vol C Tables 4.2.6.8 and 6.1.1.4'
Ca Ca 0.2262 0.3064 'International Tables Vol C Tables 4.2.6.8 and 6.1.1.4'

loop_
_geom_angle_atom_site_label_1
_geom_angle_atom_site_label_2
_geom_angle_atom_site_label_3
_geom_angle
_geom_angle_site_symmetry_1
_geom_angle_site_symmetry_3
N7 Cd1 N7 180.0 5_666 .
N7 Cd1 S6 99.96(5) 5_666 .
N7 Cd1 S6 80.04(5) . .
S6 Cd1 S6 180.0 . 5_666
N7 Cd1 S6 92.33(5) . 2_655
N7 Cd1 S6 87.67(5) 5_666 2_655
S6 Cd1 S6 85.35(2) . 2_655
S6 Cd1 S6 94.65(2) . 6_566
C2 N1 C6 117.8(2) . .
N3 C2 N1 129.1(2) . .
N3 C2 H2 115(1) . .
N1 C2 H2 116(1) . .
C2 N3 C4 113.1(2) . .
N3 C4 N9 128.0(2) . .
N3 C4 C5 122.7(2) . .
N9 C4 C5 109.3(2) . .
N7 C5 C6 131.7(2) . .
N7 C5 C4 108.7(2) . .
C6 C5 C4 119.6(2) . .
N1 C6 C5 117.6(2) . .
N1 C6 S6 121.0(2) . .
C5 C6 S6 121.4(2) . .
C6 S6 Cd1 93.9(1) . .
C6 S6 Cd1 95.4(1) . 2_655
Cd1 S6 Cd1 94.65(2) . 2_655
C8 N7 C5 102.6(2) . .
C8 N7 Cd1 144.4(2) . .
C5 N7 Cd1 113.0(1) . .
N7 C8 N9 116.9(2) . .
N7 C8 H8 122(2) . .
N9 C8 H8 121(1) . .
C8 N9 C4 102.6(2) . .
O1W Ca1 O1W 116.96(9) 2_655 .
O1W Ca1 O3W 135.82(6) . .
O1W Ca1 O3W 75.05(6) 2_655 .
O1W Ca1 O3W 76.96(6) . 6_575
O1W Ca1 O3W 72.28(6) . 5_676
O2W Ca1 O1W 146.07(7) . .
O2W Ca1 O1W 80.59(7) . 2_655
O2W Ca1 O2W 100.85(11) 2_655 .
O2W Ca1 O3W 74.73(6) . .
O2W Ca1 O3W 72.77(6) 2_655 .
O2W Ca1 O3W 82.04(7) . 6_575
O2W Ca1 O3W 141.64(6) . 5_676
O3W Ca1 O3W 127.89(8) . 2_655
O3W Ca1 O3W 142.43(8) . 6_575
O3W Ca1 O3W 69.67(6) . 5_676
O3W Ca1 O3W 119.10(8) 6_575 5_676
Ca1 O3W Ca1 110.33(6) . 5_676
Ca1 O1W H11 118(2) . .
Ca1 O1W H12 123(2) . .
Ca1 O2W H21 116(2) . .
Ca1 O2W H22 125(2) . .
Ca1 O3W H31 103(2) . .
Ca1 O3W H31 113(2) 5_676 .
Ca1 O3W H32 110(2) . .
Ca1 O3W H32 112(2) 5_676 .
H11 O1W H12 109(3) . .
H21 O2W H22 109(3) . .
H31 O3W H32 108(3) . .

loop_
_geom_bond_atom_site_label_1
_geom_bond_atom_site_label_2
_geom_bond_distance
_geom_bond_site_symmetry_2
Cd1 N7 2.266(2) .
Cd1 S6 2.741(1) .
Cd1 S6 2.888(1) 2_655
N1 C2 1.341(3) .
N1 C6 1.354(3) .
C2 N3 1.324(3) .
C2 H2 0.96(2) .
N3 C4 1.346(3) .
C4 N9 1.361(3) .
C4 C5 1.399(3) .
C5 N7 1.371(3) .
C5 C6 1.386(3) .
C6 S6 1.745(2) .
S6 Cd1 2.8876(7) 2_655
N7 C8 1.339(3) .
C8 N9 1.345(3) .
C8 H8 0.95(2) .
Ca1 O2W 2.364(2) .
Ca1 O1W 2.472(2) .
Ca1 O3W 2.512(2) .
Ca1 O3W 2.536(2) 5_676
O1W H11 0.72(2) .
O1W H12 0.80(2) .
O2W H21 0.80(3) .
O2W H22 0.79(2) .
O3W H31 0.75(3) .
O3W H32 0.80(3) .

loop_
_geom_hbond_atom_site_label_D
_geom_hbond_atom_site_label_H
_geom_hbond_atom_site_label_A
_geom_hbond_distance_DH
_geom_hbond_distance_HA
_geom_hbond_distance_DA
_geom_hbond_angle_DHA
_geom_hbond_site_symmetry_A
O1W H11 S6 0.72(2) 2.60(3) 3.271(2) 156(3) 4_655
O1W H12 N3 0.80(2) 1.91(2) 2.711(3) 175(3) .
O2W H21 O1W 0.80(3) 2.04(3) 2.821(3) 166(3) 5_675
O2W H22 N1 0.79(2) 2.00(2) 2.787(3) 169(3) 3_455
O3W H31 N1 0.75(3) 2.67(3) 3.328(3) 148(3) 3_455
O3W H32 N9 0.80(3) 1.90(3) 2.677(3) 162(3) 5_676
